data_4122427
loop_
_publ_author_name
'Zhao, Chongchao'
'Glass, Elliot N.'
'Chica, Bryant'
'Musaev, Djamaladdin G.'
'Sumliner, Jordan M.'
'Dyer, R. Brian'
'Lian, Tianquan'
'Hill, Craig L.'

_publ_section_title
;
 All-Inorganic Networks and Tetramer Based on Tin(II)-Containing
 Polyoxometalates: Tuning Structural and Spectral Properties with
 Lone-Pairs.
;
_journal_issue 34
_journal_name_full 'Journal of the American Chemical Society'
_journal_page_first 12085
_journal_paper_doi 10.1021/ja5060127
_journal_volume 136
_journal_year 2014
_chemical_formula_moiety 'Cl5 Ge2 Na O80 Sn9 W18'
_chemical_formula_sum 'Cl5 Ge2 Na O80 Sn9 W18'
_chemical_formula_weight 6002.93
_chemical_name_systematic
; 
 ? 
;
_space_group_IT_number 138
_symmetry_cell_setting tetragonal
_symmetry_space_group_name_Hall '-P 4ac 2ac'
_symmetry_space_group_name_H-M 'P 42/n c m :2'
_atom_sites_solution_hydrogens none
_atom_sites_solution_primary direct
_atom_sites_solution_secondary difmap
_audit_creation_method SHELXL-97
_cell_angle_alpha 90.00
_cell_angle_beta 90.00
_cell_angle_gamma 90.00
_cell_formula_units_Z 4
_cell_length_a 21.416(3)
_cell_length_b 21.416(3)
_cell_length_c 23.133(3)
_cell_measurement_reflns_used 7528
_cell_measurement_temperature 173(2)
_cell_measurement_theta_max 27.64
_cell_measurement_theta_min 2.22
_cell_volume 10610(3)
_computing_cell_refinement 'Bruker SAINT'
_computing_data_collection 'Bruker APEX2'
_computing_data_reduction 'Bruker SAINT'
_computing_molecular_graphics 'Bruker SHELXTL'
_computing_publication_material 'Bruker SHELXTL'
_computing_structure_refinement 'SHELXL-97 (Sheldrick, 1997)'
_computing_structure_solution 'SHELXS-97 (Sheldrick, 1990)'
_diffrn_ambient_temperature 173(2)
_diffrn_measured_fraction_theta_full 0.999
_diffrn_measured_fraction_theta_max 0.999
_diffrn_measurement_device_type 'Bruker APEX-II CCD'
_diffrn_measurement_method '\f and \w scans'
_diffrn_radiation_monochromator graphite
_diffrn_radiation_source 'fine-focus sealed tube'
_diffrn_radiation_type MoK\a
_diffrn_radiation_wavelength 0.71073
_diffrn_reflns_av_R_equivalents 0.0895
_diffrn_reflns_av_sigmaI/netI 0.0477
_diffrn_reflns_limit_h_max 25
_diffrn_reflns_limit_h_min -25
_diffrn_reflns_limit_k_max 27
_diffrn_reflns_limit_k_min -27
_diffrn_reflns_limit_l_max 29
_diffrn_reflns_limit_l_min -28
_diffrn_reflns_number 58692
_diffrn_reflns_theta_full 26.73
_diffrn_reflns_theta_max 26.73
_diffrn_reflns_theta_min 1.61
_diffrn_standards_number 0
_exptl_absorpt_coefficient_mu 22.268
_exptl_absorpt_correction_T_max 0.4929
_exptl_absorpt_correction_T_min 0.0492
_exptl_absorpt_correction_type numerical
_exptl_absorpt_process_details sadabs
_exptl_crystal_colour orange
_exptl_crystal_density_diffrn 3.758
_exptl_crystal_density_method 'not measured'
_exptl_crystal_description plate
_exptl_crystal_F_000 10328
_exptl_crystal_size_max 0.34
_exptl_crystal_size_mid 0.07
_exptl_crystal_size_min 0.04
_refine_diff_density_max 2.343
_refine_diff_density_min -1.950
_refine_diff_density_rms 0.400
_refine_ls_extinction_method none
_refine_ls_goodness_of_fit_ref 1.177
_refine_ls_hydrogen_treatment undef
_refine_ls_matrix_type full
_refine_ls_number_parameters 280
_refine_ls_number_reflns 5861
_refine_ls_number_restraints 0
_refine_ls_restrained_S_all 1.177
_refine_ls_R_factor_all 0.1043
_refine_ls_R_factor_gt 0.0666
_refine_ls_shift/su_max 0.000
_refine_ls_shift/su_mean 0.000
_refine_ls_structure_factor_coef Fsqd
_refine_ls_weighting_details 'calc w=1/[\s^2^(Fo^2^)+(0.0438P)^2^+811.3240P] where P=(Fo^2^+2Fc^2^)/3'
_refine_ls_weighting_scheme calc
_refine_ls_wR_factor_gt 0.1516
_refine_ls_wR_factor_ref 0.1747
_reflns_number_gt 4179
_reflns_number_total 5861
_reflns_threshold_expression >2sigma(I)
_cod_data_source_file ja5060127_si_002.cif
_cod_data_source_block 2
_cod_depositor_comments
;
The following automatic conversions were performed:

'_symmetry_cell_setting' value 'Tetragonal' changed to 'tetragonal'
according to
/usr/data/users/saulius/crontab/automatic-downloads/rss-feeds/ACS/lib/dictionaries/cif_core.dic
dictionary named 'cif_core.dic' version 2.4.2 from 2011-04-26.

Automatic conversion script
Id: cif_fix_values 2281 2013-09-26 08:29:07Z andrius 

 Adding full bibliography for 4122426--4122428.cif.
;
_cod_original_cell_volume 10610(2)
_cod_original_sg_symbol_H-M P4(2)/ncm
_cod_database_code 4122427

loop_
_symmetry_equiv_pos_as_xyz
'x, y, z'
'-x+1/2, -y+1/2, z'
'-y+1/2, x, z+1/2'
'y, -x+1/2, z+1/2'
'-x, y+1/2, -z+1/2'
'x+1/2, -y, -z+1/2'
'y+1/2, x+1/2, -z'
'-y, -x, -z'
'-x, -y, -z'
'x-1/2, y-1/2, -z'
'y-1/2, -x, -z-1/2'
'-y, x-1/2, -z-1/2'
'x, -y-1/2, z-1/2'
'-x-1/2, y, z-1/2'
'-y-1/2, -x-1/2, z'
'y, x, z'

loop_
_atom_site_label
_atom_site_type_symbol
_atom_site_fract_x
_atom_site_fract_y
_atom_site_fract_z
_atom_site_U_iso_or_equiv
_atom_site_adp_type
_atom_site_occupancy
_atom_site_symmetry_multiplicity
_atom_site_calc_flag
_atom_site_refinement_flags
_atom_site_disorder_assembly
_atom_site_disorder_group
Cl1 Cl 0.2500 0.2500 0.5092(4) 0.039(2) Uani 1 4 d S . .
Cl2 Cl 0.1026(3) 0.1026(3) 0.3561(4) 0.056(2) Uani 1 2 d S . .
Cl3 Cl 0.430(3) 0.420(3) 0.1124(8) 0.034(9) Uiso 0.25 1 d P A 1
Cl3A Cl 0.4438(15) 0.4068(15) 0.1124(13) 0.044(12) Uiso 0.25 1 d P A 2
Ge1 Ge 0.35669(9) 0.14331(9) 0.24191(10) 0.0224(6) Uani 1 2 d S . .
Na1 Na 0.5000 0.0000 0.0000 0.103(10) Uani 1 4 d S . .
O1 O 0.4128(8) 0.3270(7) 0.2239(6) 0.040(4) Uani 1 1 d . A .
O2 O 0.5340(8) 0.3079(11) 0.2513(8) 0.069(6) Uani 1 1 d . A .
O3 O 0.4641(8) 0.1359(8) 0.3450(6) 0.046(4) Uani 1 1 d . . .
O4 O 0.5072(8) 0.1789(9) 0.2480(6) 0.051(5) Uani 1 1 d . A .
O5 O 0.4805(7) 0.0195(7) 0.3076(8) 0.076(11) Uani 1 2 d S . .
O6 O 0.5253(9) 0.0630(8) 0.2088(6) 0.050(5) Uani 1 1 d . . .
O7 O 0.4141(6) 0.0859(6) 0.2424(8) 0.041(6) Uani 1 2 d S . .
O8 O 0.3721(8) 0.0438(7) 0.1334(6) 0.039(4) Uani 1 1 d . . .
O9 O 0.3438(6) 0.1562(6) 0.1020(7) 0.032(5) Uani 1 2 d S A .
O10 O 0.3677(7) 0.2805(7) 0.1146(6) 0.032(3) Uani 1 1 d . A .
O11 O 0.2937(7) 0.1130(6) 0.2066(5) 0.030(3) Uani 1 1 d . . .
O12 O 0.3396(7) 0.1604(7) 0.3134(7) 0.036(5) Uani 1 2 d S . .
O13 O 0.2461(8) 0.1595(6) 0.3880(5) 0.033(3) Uani 1 1 d . . .
O20 O 0.4443(9) 0.2131(9) 0.0443(6) 0.055(5) Uani 1 1 d . A .
O30 O 0.4818(7) 0.2483(8) 0.1545(7) 0.044(4) Uani 1 1 d . A .
O32 O 0.3671(7) 0.1329(7) 0.4166(7) 0.050(7) Uani 1 2 d S . .
O33 O 0.2742(12) 0.0445(10) 0.4311(7) 0.080(8) Uani 1 1 d . . .
O34 O 0.4925(8) 0.0075(8) 0.1020(8) 0.067(9) Uani 1 2 d S . .
O35 O 0.4360(7) 0.2489(8) 0.3114(6) 0.042(4) Uani 1 1 d . A .
O36 O 0.5841(9) 0.0947(12) 0.3114(7) 0.081(8) Uani 1 1 d . . .
Sn1 Sn 0.2500 0.2500 0.33665(10) 0.0286(6) Uani 1 4 d S . .
Sn2 Sn 0.31189(7) 0.31189(7) 0.19478(8) 0.0292(4) Uani 1 2 d S . .
Sn3 Sn 0.16587(10) 0.16587(10) 0.44202(9) 0.0503(7) Uani 1 2 d S . .
Sn4 Sn 0.35043(11) 0.35043(11) 0.04976(9) 0.0562(7) Uani 1 2 d S . .
Sn5 Sn 0.42399(8) 0.42399(8) 0.23808(14) 0.0587(7) Uani 1 2 d S . .
W1 W 0.41539(5) 0.20678(5) 0.11323(3) 0.0361(2) Uani 1 1 d . . .
W2 W 0.51033(5) 0.09991(6) 0.28320(4) 0.0507(3) Uani 1 1 d . . .
W3 W 0.45511(4) 0.04489(4) 0.15813(5) 0.0450(4) Uani 1 2 d S . .
W4 W 0.47009(5) 0.26105(5) 0.23679(4) 0.0458(3) Uani 1 1 d . . .
W5 W 0.30051(6) 0.09097(5) 0.37574(4) 0.0506(3) Uani 1 1 d . . .
O1W O 0.3904(19) -0.0062(19) -0.0147(18) 0.166(15) Uiso 1 1 d . . .
O2W O 0.4682(15) 0.0318(15) 0.439(2) 0.128(15) Uiso 1 2 d S . .
O3W O 0.675(2) 0.073(2) 0.399(2) 0.085(14) Uiso 0.50 1 d P . .
O4W O 0.598(2) 0.162(2) 0.134(2) 0.080(13) Uiso 0.50 1 d P . .
O5W O 0.351(2) -0.044(2) -0.123(2) 0.084(14) Uiso 0.50 1 d P . .

loop_
_atom_site_aniso_label
_atom_site_aniso_U_11
_atom_site_aniso_U_22
_atom_site_aniso_U_33
_atom_site_aniso_U_23
_atom_site_aniso_U_13
_atom_site_aniso_U_12
Cl1 0.045(4) 0.045(4) 0.028(5) 0.000 0.000 0.004(5)
Cl2 0.066(4) 0.066(4) 0.036(4) 0.006(3) 0.006(3) -0.020(5)
Ge1 0.0284(9) 0.0284(9) 0.0103(11) -0.0007(7) 0.0007(7) 0.0102(12)
Na1 0.134(17) 0.134(17) 0.040(12) -0.023(11) 0.023(11) 0.00(2)
O1 0.054(10) 0.032(9) 0.035(8) -0.009(7) 0.016(7) -0.006(7)
O2 0.027(9) 0.113(18) 0.066(12) -0.010(12) 0.008(9) -0.022(10)
O3 0.052(10) 0.064(11) 0.022(7) -0.007(7) -0.001(7) 0.037(9)
O4 0.048(10) 0.083(13) 0.024(7) -0.020(8) 0.001(7) 0.018(10)
O5 0.107(17) 0.107(17) 0.013(9) 0.000(6) 0.000(6) 0.09(2)
O6 0.069(12) 0.063(12) 0.019(7) -0.004(7) 0.002(7) 0.024(10)
O7 0.055(10) 0.055(10) 0.014(8) -0.003(5) 0.003(5) 0.040(12)
O8 0.062(11) 0.027(8) 0.029(7) -0.008(6) 0.000(7) 0.012(7)
O9 0.041(8) 0.041(8) 0.013(8) -0.002(5) 0.002(5) 0.021(10)
O10 0.039(9) 0.030(8) 0.027(7) 0.002(6) 0.003(6) 0.004(7)
O11 0.044(9) 0.027(8) 0.019(6) -0.005(5) -0.001(6) 0.005(7)
O12 0.052(8) 0.052(8) 0.005(7) -0.007(6) 0.007(6) 0.008(11)
O13 0.051(9) 0.024(7) 0.023(6) 0.006(6) 0.004(6) 0.013(7)
O20 0.070(12) 0.070(13) 0.024(7) 0.005(8) 0.028(8) -0.003(10)
O30 0.029(8) 0.055(10) 0.049(9) -0.009(8) 0.011(7) -0.002(8)
O32 0.073(11) 0.073(11) 0.006(8) 0.003(6) -0.003(6) 0.041(14)
O33 0.14(2) 0.075(14) 0.030(8) 0.030(9) 0.050(11) 0.048(14)
O34 0.095(15) 0.095(15) 0.012(9) 0.001(6) -0.001(6) 0.065(18)
O35 0.043(9) 0.054(10) 0.030(7) -0.013(7) -0.008(7) -0.007(8)
O36 0.055(13) 0.15(2) 0.033(9) -0.013(12) -0.001(9) 0.055(14)
Sn1 0.0368(10) 0.0368(10) 0.0122(11) 0.000 0.000 0.0010(13)
Sn2 0.0353(7) 0.0353(7) 0.0171(8) 0.0021(5) 0.0021(5) -0.0052(9)
Sn3 0.0618(10) 0.0618(10) 0.0273(10) 0.0190(8) 0.0190(8) 0.0179(13)
Sn4 0.0750(12) 0.0750(12) 0.0185(9) 0.0119(8) 0.0119(8) 0.0169(15)
Sn5 0.0494(10) 0.0494(10) 0.0773(19) -0.0033(9) -0.0033(9) -0.0222(13)
W1 0.0424(6) 0.0453(6) 0.0205(4) 0.0015(4) 0.0104(4) 0.0077(4)
W2 0.0489(6) 0.0837(8) 0.0195(4) -0.0071(4) -0.0034(4) 0.0365(6)
W3 0.0604(6) 0.0604(6) 0.0143(5) -0.0027(3) 0.0027(3) 0.0334(8)
W4 0.0293(5) 0.0596(7) 0.0485(6) -0.0145(5) -0.0030(4) 0.0011(5)
W5 0.0860(9) 0.0457(6) 0.0200(4) 0.0114(4) 0.0212(5) 0.0306(6)

loop_
_atom_type_symbol
_atom_type_description
_atom_type_scat_dispersion_real
_atom_type_scat_dispersion_imag
_atom_type_scat_source
O O 0.0106 0.0060 'International Tables Vol C Tables 4.2.6.8 and 6.1.1.4'
Na Na 0.0362 0.0249 'International Tables Vol C Tables 4.2.6.8 and 6.1.1.4'
Cl Cl 0.1484 0.1585 'International Tables Vol C Tables 4.2.6.8 and 6.1.1.4'
Ge Ge 0.1547 1.8001 'International Tables Vol C Tables 4.2.6.8 and 6.1.1.4'
Sn Sn -0.6537 1.4246 'International Tables Vol C Tables 4.2.6.8 and 6.1.1.4'
W W -0.8490 6.8722 'International Tables Vol C Tables 4.2.6.8 and 6.1.1.4'

loop_
_geom_angle_atom_site_label_1
_geom_angle_atom_site_label_2
_geom_angle_atom_site_label_3
_geom_angle
_geom_angle_site_symmetry_1
_geom_angle_site_symmetry_3
Sn3 Cl2 Sn5 152.4(4) . 2
Cl3 Cl3 Sn4 86.9(17) 16 .
Cl3A Cl3A Sn4 78.2(7) 16 .
O11 Ge1 O11 111.9(9) . 15_665
O11 Ge1 O12 111.8(6) . .
O11 Ge1 O12 111.8(6) 15_665 .
O11 Ge1 O7 107.1(6) . .
O11 Ge1 O7 107.1(6) 15_665 .
O12 Ge1 O7 106.9(9) . .
O34 Na1 O34 180.0(8) . 9_655
O34 Na1 O1W 85.4(11) . 7_545
O34 Na1 O1W 94.6(11) 9_655 7_545
O34 Na1 O1W 85.4(11) . 9_655
O34 Na1 O1W 94.6(11) 9_655 9_655
O1W Na1 O1W 95.1(19) 7_545 9_655
O34 Na1 O1W 94.6(11) . .
O34 Na1 O1W 85.4(11) 9_655 .
O1W Na1 O1W 84.9(19) 7_545 .
O1W Na1 O1W 180(2) 9_655 .
O34 Na1 O1W 94.6(11) . 15_665
O34 Na1 O1W 85.4(11) 9_655 15_665
O1W Na1 O1W 180.000(1) 7_545 15_665
O1W Na1 O1W 84.9(19) 9_655 15_665
O1W Na1 O1W 95.1(19) . 15_665
W4 O1 Sn5 129.3(9) . .
W4 O1 Sn2 123.6(7) . .
Sn5 O1 Sn2 107.0(7) . .
W2 O3 W5 151.4(9) . 15_665
W2 O4 W4 152.3(9) . .
W2 O5 W2 120.6(11) 15_665 .
W2 O6 W3 119.5(9) . .
Ge1 O7 W2 123.2(6) . 15_665
Ge1 O7 W2 123.2(6) . .
W2 O7 W2 93.9(7) 15_665 .
Ge1 O7 W3 122.0(9) . .
W2 O7 W3 93.2(6) 15_665 .
W2 O7 W3 93.2(6) . .
W3 O8 W1 152.6(9) . 15_665
W1 O9 W1 154.9(11) 15_665 .
W1 O10 Sn4 131.8(7) . .
W1 O10 Sn2 122.6(6) . .
Sn4 O10 Sn2 105.6(6) . .
Ge1 O11 W4 124.5(7) . 15_665
Ge1 O11 W1 124.6(7) . 15_665
W4 O11 W1 94.7(5) 15_665 15_665
Ge1 O12 W5 123.7(6) . 15_665
Ge1 O12 W5 123.7(6) . .
W5 O12 W5 94.7(7) 15_665 .
W5 O13 Sn3 129.3(7) . .
W5 O13 Sn1 124.0(7) . .
Sn3 O13 Sn1 106.3(6) . .
W1 O30 W4 117.0(8) . .
W5 O32 W5 116.5(9) . 15_665
W3 O34 Na1 144.4(12) . .
W4 O35 W5 154.4(10) . 15_665
O13 Sn1 O13 77.9(8) 16 2
O13 Sn1 O13 117.1(7) 16 15_665
O13 Sn1 O13 70.4(8) 2 15_665
O13 Sn1 O13 70.4(8) 16 .
O13 Sn1 O13 117.1(7) 2 .
O13 Sn1 O13 77.9(8) 15_665 .
O1 Sn2 O1 69.2(8) . 16
O1 Sn2 O10 77.8(5) . .
O1 Sn2 O10 116.0(5) 16 .
O1 Sn2 O10 116.0(5) . 16
O1 Sn2 O10 77.8(5) 16 16
O10 Sn2 O10 69.9(7) . 16
O13 Sn3 O13 76.1(7) . 16
O13 Sn3 Cl2 86.7(4) . .
O13 Sn3 Cl2 86.7(4) 16 .
O10 Sn4 O10 75.8(8) 16 .
O10 Sn4 Cl3 88.2(12) 16 .
O10 Sn4 Cl3 84.3(12) . .
O10 Sn4 Cl3 84.3(12) 16 16
O10 Sn4 Cl3 88.2(12) . 16
Cl3 Sn4 Cl3 6(3) . 16
O10 Sn4 Cl3A 93.6(7) 16 .
O10 Sn4 Cl3A 79.2(8) . .
Cl3 Sn4 Cl3A 8.6(19) . .
Cl3 Sn4 Cl3A 14.9(17) 16 .
O10 Sn4 Cl3A 79.2(8) 16 16
O10 Sn4 Cl3A 93.6(7) . 16
Cl3 Sn4 Cl3A 14.9(17) . 16
Cl3 Sn4 Cl3A 9(2) 16 16
Cl3A Sn4 Cl3A 23.5(13) . 16
O1 Sn5 O1 75.7(9) 16 .
O1 Sn5 Cl2 86.0(4) 16 2
O1 Sn5 Cl2 86.0(4) . 2
O20 W1 O10 98.4(8) . .
O20 W1 O9 102.2(8) . .
O10 W1 O9 92.4(7) . .
O20 W1 O30 99.0(8) . .
O10 W1 O30 90.3(7) . .
O9 W1 O30 158.0(7) . .
O20 W1 O8 97.3(8) . 15_665
O10 W1 O8 164.3(6) . 15_665
O9 W1 O8 84.3(7) . 15_665
O30 W1 O8 87.2(7) . 15_665
O20 W1 O11 173.0(8) . 15_665
O10 W1 O11 80.9(5) . 15_665
O9 W1 O11 84.8(6) . 15_665
O30 W1 O11 74.1(6) . 15_665
O8 W1 O11 83.6(5) 15_665 15_665
O36 W2 O4 104.9(11) . .
O36 W2 O3 102.7(7) . .
O4 W2 O3 86.7(7) . .
O36 W2 O5 97.8(10) . .
O4 W2 O5 157.3(8) . .
O3 W2 O5 88.3(8) . .
O36 W2 O6 99.2(8) . .
O4 W2 O6 89.4(7) . .
O3 W2 O6 158.0(7) . .
O5 W2 O6 87.1(8) . .
O36 W2 O7 168.5(10) . .
O4 W2 O7 84.7(6) . .
O3 W2 O7 83.9(7) . .
O5 W2 O7 72.8(6) . .
O6 W2 O7 74.2(7) . .
O34 W3 O8 101.8(7) . 15_665
O34 W3 O8 101.8(7) . .
O8 W3 O8 86.0(9) 15_665 .
O34 W3 O6 100.8(7) . .
O8 W3 O6 89.2(7) 15_665 .
O8 W3 O6 157.4(6) . .
O34 W3 O6 100.8(7) . 15_665
O8 W3 O6 157.4(6) 15_665 15_665
O8 W3 O6 89.2(7) . 15_665
O6 W3 O6 86.8(10) . 15_665
O34 W3 O7 171.4(9) . .
O8 W3 O7 84.4(5) 15_665 .
O8 W3 O7 84.4(5) . .
O6 W3 O7 73.1(6) . .
O6 W3 O7 73.1(6) 15_665 .
O2 W4 O35 102.0(8) . .
O2 W4 O1 96.4(9) . .
O35 W4 O1 89.8(7) . .
O2 W4 O30 99.7(8) . .
O35 W4 O30 157.8(7) . .
O1 W4 O30 92.0(7) . .
O2 W4 O4 100.1(10) . .
O35 W4 O4 84.9(7) . .
O1 W4 O4 163.5(7) . .
O30 W4 O4 87.2(7) . .
O2 W4 O11 172.5(8) . 15_665
O35 W4 O11 84.6(6) . 15_665
O1 W4 O11 80.0(6) . 15_665
O30 W4 O11 74.0(6) . 15_665
O4 W4 O11 83.9(7) . 15_665
O33 W5 O13 97.8(7) . .
O33 W5 O35 103.0(10) . 15_665
O13 W5 O35 90.5(7) . 15_665
O33 W5 O32 98.4(10) . .
O13 W5 O32 91.3(8) . .
O35 W5 O32 158.1(6) 15_665 .
O33 W5 O3 98.7(8) . 15_665
O13 W5 O3 163.4(6) . 15_665
O35 W5 O3 85.4(7) 15_665 15_665
O32 W5 O3 86.8(8) . 15_665
O33 W5 O12 172.0(9) . .
O13 W5 O12 79.2(7) . .
O35 W5 O12 84.6(5) 15_665 .
O32 W5 O12 74.4(5) . .
O3 W5 O12 84.5(7) 15_665 .

loop_
_geom_bond_atom_site_label_1
_geom_bond_atom_site_label_2
_geom_bond_distance
_geom_bond_site_symmetry_2
Cl2 Sn3 2.762(10) .
Cl2 Sn5 2.846(9) 2
Cl3 Cl3 0.29(16) 16
Cl3 Sn4 2.69(2) .
Cl3A Cl3A 1.12(6) 16
Cl3A Sn4 2.75(3) .
Ge1 O11 1.705(14) .
Ge1 O11 1.705(14) 15_665
Ge1 O12 1.732(16) .
Ge1 O7 1.740(19) .
Na1 O34 2.370(19) .
Na1 O34 2.370(19) 9_655
Na1 O1W 2.38(4) 7_545
Na1 O1W 2.38(4) 9_655
Na1 O1W 2.38(4) .
Na1 O1W 2.38(4) 15_665
O1 W4 1.895(17) .
O1 Sn5 2.116(15) .
O1 Sn2 2.286(17) .
O2 W4 1.730(18) .
O3 W2 1.902(14) .
O3 W5 1.937(14) 15_665
O4 W2 1.88(2) .
O4 W4 1.947(19) .
O5 W2 1.922(10) 15_665
O5 W2 1.922(10) .
O6 W2 1.922(14) .
O6 W3 1.945(18) .
O7 W2 2.285(13) 15_665
O7 W2 2.285(13) .
O7 W3 2.312(18) .
O8 W3 1.867(17) .
O8 W1 1.959(16) 15_665
O9 W1 1.895(4) 15_665
O9 W1 1.895(4) .
O10 W1 1.880(14) .
O10 Sn4 2.152(14) .
O10 Sn2 2.307(14) .
O11 W4 2.243(14) 15_665
O11 W1 2.243(12) 15_665
O12 W5 2.234(12) 15_665
O12 W5 2.234(12) .
O13 W5 1.895(14) .
O13 Sn3 2.130(15) .
O13 Sn1 2.275(13) .
O20 W1 1.716(14) .
O30 W1 1.931(16) .
O30 W4 1.939(16) .
O32 W5 1.933(9) .
O32 W5 1.933(9) 15_665
O33 W5 1.718(16) .
O34 W3 1.72(2) .
O35 W4 1.893(15) .
O35 W5 1.914(16) 15_665
O36 W2 1.713(19) .
Sn1 O13 2.275(13) 16
Sn1 O13 2.275(13) 2
Sn1 O13 2.275(13) 15_665
Sn2 O1 2.286(17) 16
Sn2 O10 2.307(14) 16
Sn3 O13 2.130(15) 16
Sn4 O10 2.152(14) 16
Sn4 Cl3 2.69(2) 16
Sn4 Cl3A 2.75(3) 16
Sn5 O1 2.116(15) 16
Sn5 Cl2 2.846(9) 2
W1 O8 1.959(16) 15_665
W1 O11 2.243(12) 15_665
W3 O8 1.867(17) 15_665
W3 O6 1.945(18) 15_665
W4 O11 2.243(14) 15_665
W5 O35 1.914(16) 15_665
W5 O3 1.937(14) 15_665
